data_4023321
loop_
_publ_author_name
'Li-Rong Wen'
'Ji-Hui Sun'
'Ming Li'
'En-Tao Sun'
'Shu-Sheng Zhang'

_publ_contact_author_address
;
Key Laboratory of Eco-Chemical Engineering, Ministry of Education, 
College of Chemistry and Molecular Engineering, 
Qingdao University of Science and Technology,
 Qingdao 266042, 
China
;
_publ_contact_author_email liming928@qust.edu.cn
_publ_contact_author_fax '+86 532 8402 3927'
_publ_contact_author_name 'Ming Li'
_publ_contact_author_phone '+86 532 8402 2990'
_publ_section_title
;
 Application of \b-(2-Chloroaroyl) Thioacetanilides in Synthesis:
 An Unusual and Highly Efficient Access to
 Thiochromeno[2,3-b]pyridine Derivatives
;
_journal_name_full 'Journal of Organic Chemistry'
_journal_page_first 1852
_journal_page_last 1863
_journal_paper_doi 10.1021/jo7024702
_journal_volume 73
_journal_year 2008
_chemical_formula_moiety 'C31 H20 Cl F N2 O3 S'
_chemical_formula_sum 'C31 H20 Cl F N2 O3 S'
_chemical_formula_weight 555.00
_chemical_name_systematic
; 
 ? 
;
_space_group_IT_number 15
_symmetry_cell_setting monoclinic
_symmetry_space_group_name_Hall '-C 2yc'
_symmetry_space_group_name_H-M 'C 1 2/c 1'
_atom_sites_solution_hydrogens geom
_atom_sites_solution_primary direct
_atom_sites_solution_secondary difmap
_audit_creation_method SHELXL-97
_cell_angle_alpha 90.00
_cell_angle_beta 110.223(3)
_cell_angle_gamma 90.00
_cell_formula_units_Z 8
_cell_length_a 14.4309(14)
_cell_length_b 18.8615(17)
_cell_length_c 20.7102(19)
_cell_measurement_reflns_used 6012
_cell_measurement_temperature 294(2)
_cell_measurement_theta_max 27.5
_cell_measurement_theta_min 1.9
_cell_volume 5289.6(9)
_computing_cell_refinement 'CrystalClear (Rigaku/MSC Inc., 2005)'
_computing_data_collection 'CrystalClear (Rigaku/MSC Inc., 2005)'
_computing_data_reduction 'CrystalClear (Rigaku/MSC Inc., 2005)'
_computing_publication_material 'CrystalStructure 3.7.0'
_computing_structure_refinement 'SHELXL-97 (Sheldrick, 1997)'
_computing_structure_solution SIR92
_diffrn_ambient_temperature 294(2)
_diffrn_detector_area_resol_mean 7.31
_diffrn_measured_fraction_theta_full 0.997
_diffrn_measured_fraction_theta_max 0.997
_diffrn_measurement_device_type 'Rigaku Saturn'
_diffrn_measurement_method \w
_diffrn_radiation_monochromator confocal
_diffrn_radiation_source 'rotating anode'
_diffrn_radiation_type MoK\a
_diffrn_radiation_wavelength 0.71070
_diffrn_reflns_av_R_equivalents 0.0409
_diffrn_reflns_av_sigmaI/netI 0.0437
_diffrn_reflns_limit_h_max 18
_diffrn_reflns_limit_h_min -18
_diffrn_reflns_limit_k_max 24
_diffrn_reflns_limit_k_min -24
_diffrn_reflns_limit_l_max 24
_diffrn_reflns_limit_l_min -26
_diffrn_reflns_number 22477
_diffrn_reflns_theta_full 27.48
_diffrn_reflns_theta_max 27.48
_diffrn_reflns_theta_min 1.85
_exptl_absorpt_coefficient_mu 0.267
_exptl_absorpt_correction_T_max 0.9635
_exptl_absorpt_correction_T_min 0.9485
_exptl_absorpt_correction_type multi-scan
_exptl_absorpt_process_details 'Jacobson, R. (1998) Private communication'
_exptl_crystal_colour colorless
_exptl_crystal_density_diffrn 1.394
_exptl_crystal_density_method 'not measured'
_exptl_crystal_description block
_exptl_crystal_F_000 2288
_exptl_crystal_size_max 0.20
_exptl_crystal_size_mid 0.18
_exptl_crystal_size_min 0.14
_refine_diff_density_max 0.237
_refine_diff_density_min -0.221
_refine_diff_density_rms 0.043
_refine_ls_extinction_coef 0.0017(3)
_refine_ls_extinction_expression Fc^*^=kFc[1+0.001xFc^2^\l^3^/sin(2\q)]^-1/4^
_refine_ls_extinction_method SHELXL
_refine_ls_goodness_of_fit_ref 1.084
_refine_ls_hydrogen_treatment mixed
_refine_ls_matrix_type full
_refine_ls_number_parameters 358
_refine_ls_number_reflns 6065
_refine_ls_number_restraints 0
_refine_ls_restrained_S_all 1.084
_refine_ls_R_factor_all 0.0753
_refine_ls_R_factor_gt 0.0498
_refine_ls_shift/su_max 0.000
_refine_ls_shift/su_mean 0.000
_refine_ls_structure_factor_coef Fsqd
_refine_ls_weighting_details 'calc w=1/[\s^2^(Fo^2^)+(0.0592P)^2^+0.0000P] where P=(Fo^2^+2Fc^2^)/3'
_refine_ls_weighting_scheme calc
_refine_ls_wR_factor_gt 0.1117
_refine_ls_wR_factor_ref 0.1257
_reflns_number_gt 4225
_reflns_number_total 6065
_reflns_threshold_expression >2sigma(I)
_cod_data_source_file jo7024702-File002_1.cif
_cod_data_source_block compound6e
_cod_original_sg_symbol_H-M 'C 2/c'
_cod_database_code 4023321

loop_
_symmetry_equiv_pos_as_xyz
'x, y, z'
'-x, y, -z+1/2'
'x+1/2, y+1/2, z'
'-x+1/2, y+1/2, -z+1/2'
'-x, -y, -z'
'x, -y, z-1/2'
'-x+1/2, -y+1/2, -z'
'x+1/2, -y+1/2, z-1/2'

loop_
_atom_site_label
_atom_site_type_symbol
_atom_site_fract_x
_atom_site_fract_y
_atom_site_fract_z
_atom_site_U_iso_or_equiv
_atom_site_adp_type
_atom_site_occupancy
_atom_site_symmetry_multiplicity
_atom_site_calc_flag
_atom_site_refinement_flags
_atom_site_disorder_assembly
_atom_site_disorder_group
Cl1 Cl 0.17278(4) -0.29264(3) 0.40476(3) 0.05648(19) Uani 1 1 d . . .
S1 S 0.14837(4) -0.10893(2) 0.20524(2) 0.04754(18) Uani 1 1 d . . .
F1 F 0.32400(9) 0.07746(6) 0.22183(6) 0.0595(3) Uani 1 1 d . . .
O1 O 0.14911(12) 0.09284(7) 0.06007(7) 0.0599(4) Uani 1 1 d . . .
O2 O -0.01236(14) 0.23694(9) 0.17019(11) 0.0928(6) Uani 1 1 d . . .
O3 O 0.11090(11) 0.05415(7) 0.34785(6) 0.0529(4) Uani 1 1 d . . .
N1 N 0.10573(15) 0.19522(9) 0.13462(9) 0.0491(4) Uani 1 1 d . . .
N2 N 0.14913(12) 0.00429(8) 0.13335(7) 0.0423(4) Uani 1 1 d . . .
C1 C 0.13448(15) 0.07407(10) 0.11161(9) 0.0441(5) Uani 1 1 d . . .
C2 C 0.09355(15) 0.12269(10) 0.15276(9) 0.0445(5) Uani 1 1 d . . .
H2 H 0.0222 0.1139 0.1369 0.053 Uiso 1 1 calc R . .
C3 C 0.13232(14) 0.10846(9) 0.23072(9) 0.0399(4) Uani 1 1 d . . .
H3 H 0.0825 0.1281 0.2480 0.048 Uiso 1 1 calc R . .
C4 C 0.13366(14) 0.02969(9) 0.24392(9) 0.0369(4) Uani 1 1 d . . .
C5 C 0.14238(14) -0.01736(10) 0.19694(8) 0.0381(4) Uani 1 1 d . . .
C6 C 0.05089(17) 0.24806(11) 0.14495(11) 0.0531(5) Uani 1 1 d . . .
C7 C 0.07264(16) 0.32129(11) 0.12587(11) 0.0529(5) Uani 1 1 d . . .
C8 C 0.0896(2) 0.33593(13) 0.06650(13) 0.0725(7) Uani 1 1 d . . .
H8 H 0.0908 0.2992 0.0368 0.087 Uiso 1 1 calc R . .
C9 C 0.1049(3) 0.40493(16) 0.04994(19) 0.1000(10) Uani 1 1 d . . .
H9 H 0.1147 0.4145 0.0087 0.120 Uiso 1 1 calc R . .
C10 C 0.1057(2) 0.45879(16) 0.0937(2) 0.1106(12) Uani 1 1 d . . .
H10 H 0.1165 0.5052 0.0828 0.133 Uiso 1 1 calc R . .
C11 C 0.0905(3) 0.44447(16) 0.1534(2) 0.1080(11) Uani 1 1 d . . .
H11 H 0.0918 0.4812 0.1837 0.130 Uiso 1 1 calc R . .
C12 C 0.0733(2) 0.37577(14) 0.16984(14) 0.0803(8) Uani 1 1 d . . .
H12 H 0.0622 0.3666 0.2107 0.096 Uiso 1 1 calc R . .
C13 C 0.22914(15) 0.14412(9) 0.27234(9) 0.0415(5) Uani 1 1 d . . .
C14 C 0.32004(16) 0.12679(10) 0.26916(10) 0.0439(5) Uani 1 1 d . . .
C15 C 0.40760(16) 0.15532(11) 0.31069(10) 0.0557(6) Uani 1 1 d . . .
H15 H 0.4673 0.1409 0.3072 0.067 Uiso 1 1 calc R . .
C16 C 0.40474(19) 0.20616(12) 0.35799(11) 0.0618(6) Uani 1 1 d . . .
H16 H 0.4631 0.2262 0.3872 0.074 Uiso 1 1 calc R . .
C17 C 0.3162(2) 0.22699(12) 0.36191(11) 0.0623(6) Uani 1 1 d . . .
H17 H 0.3145 0.2622 0.3929 0.075 Uiso 1 1 calc R . .
C18 C 0.22916(17) 0.19618(10) 0.32011(11) 0.0519(5) Uani 1 1 d . . .
H18 H 0.1696 0.2105 0.3240 0.062 Uiso 1 1 calc R . .
C19 C 0.12343(14) 0.00873(9) 0.30898(9) 0.0384(4) Uani 1 1 d . . .
C20 C 0.13001(14) -0.06675(9) 0.32892(9) 0.0376(4) Uani 1 1 d . . .
C21 C 0.14279(14) -0.12119(9) 0.28710(9) 0.0384(4) Uani 1 1 d . . .
C22 C 0.15431(15) -0.19149(9) 0.31012(9) 0.0420(5) Uani 1 1 d . . .
H22 H 0.1635 -0.2276 0.2824 0.050 Uiso 1 1 calc R . .
C23 C 0.15178(15) -0.20600(9) 0.37444(9) 0.0423(5) Uani 1 1 d . . .
C24 C 0.13815(15) -0.15322(10) 0.41704(9) 0.0475(5) Uani 1 1 d . . .
H24 H 0.1361 -0.1642 0.4603 0.057 Uiso 1 1 calc R . .
C25 C 0.12784(15) -0.08459(10) 0.39387(9) 0.0439(5) Uani 1 1 d . . .
H25 H 0.1192 -0.0489 0.4222 0.053 Uiso 1 1 calc R . .
C26 C 0.18049(16) -0.04500(10) 0.09112(9) 0.0461(5) Uani 1 1 d . . .
C27 C 0.2782(2) -0.05270(15) 0.10125(13) 0.0774(8) Uani 1 1 d . . .
H27 H 0.3251 -0.0276 0.1360 0.093 Uiso 1 1 calc R . .
C28 C 0.3075(3) -0.09799(18) 0.05963(17) 0.1016(10) Uani 1 1 d . . .
H28 H 0.3742 -0.1031 0.0661 0.122 Uiso 1 1 calc R . .
C29 C 0.2388(3) -0.13517(15) 0.00913(14) 0.0901(10) Uani 1 1 d . . .
H29 H 0.2589 -0.1655 -0.0189 0.108 Uiso 1 1 calc R . .
C30 C 0.1413(3) -0.12822(13) -0.00058(11) 0.0782(8) Uani 1 1 d . . .
H30 H 0.0949 -0.1544 -0.0347 0.094 Uiso 1 1 calc R . .
C31 C 0.11050(19) -0.08221(11) 0.04012(10) 0.0598(6) Uani 1 1 d . . .
H31 H 0.0437 -0.0766 0.0331 0.072 Uiso 1 1 calc R . .
H1 H 0.1476(17) 0.2026(11) 0.1178(11) 0.056(7) Uiso 1 1 d . . .

loop_
_atom_site_aniso_label
_atom_site_aniso_U_11
_atom_site_aniso_U_22
_atom_site_aniso_U_33
_atom_site_aniso_U_23
_atom_site_aniso_U_13
_atom_site_aniso_U_12
Cl1 0.0692(4) 0.0463(3) 0.0602(3) 0.0156(2) 0.0304(3) 0.0108(2)
S1 0.0717(4) 0.0400(3) 0.0346(3) 0.00011(19) 0.0230(3) 0.0030(2)
F1 0.0526(8) 0.0628(8) 0.0673(8) -0.0149(6) 0.0259(6) 0.0023(6)
O1 0.0820(12) 0.0589(9) 0.0425(8) 0.0096(6) 0.0264(8) -0.0063(8)
O2 0.0875(16) 0.0714(11) 0.1513(18) 0.0193(11) 0.0820(14) 0.0126(10)
O3 0.0754(11) 0.0438(8) 0.0482(8) -0.0009(6) 0.0326(7) 0.0087(7)
N1 0.0463(12) 0.0441(10) 0.0613(11) 0.0148(8) 0.0242(9) 0.0063(8)
N2 0.0525(11) 0.0445(9) 0.0316(8) 0.0038(6) 0.0168(7) 0.0010(7)
C1 0.0453(13) 0.0486(11) 0.0352(10) 0.0053(8) 0.0098(9) -0.0053(9)
C2 0.0403(12) 0.0452(11) 0.0469(11) 0.0114(9) 0.0135(9) 0.0022(9)
C3 0.0403(12) 0.0397(10) 0.0424(10) 0.0045(8) 0.0179(9) 0.0027(8)
C4 0.0358(11) 0.0382(10) 0.0368(10) 0.0035(7) 0.0127(8) 0.0008(8)
C5 0.0404(12) 0.0403(10) 0.0331(9) 0.0034(7) 0.0120(8) 0.0008(8)
C6 0.0483(14) 0.0518(13) 0.0606(13) 0.0055(10) 0.0207(10) 0.0031(11)
C7 0.0443(13) 0.0451(12) 0.0651(14) 0.0015(10) 0.0137(10) 0.0035(10)
C8 0.088(2) 0.0557(14) 0.0794(17) 0.0143(12) 0.0359(15) 0.0106(13)
C9 0.114(3) 0.0718(19) 0.124(3) 0.0416(19) 0.054(2) 0.0132(18)
C10 0.087(3) 0.0531(18) 0.185(4) 0.023(2) 0.040(3) -0.0004(16)
C11 0.106(3) 0.0589(19) 0.144(3) -0.0319(19) 0.024(2) -0.0124(17)
C12 0.088(2) 0.0651(17) 0.0828(18) -0.0130(14) 0.0234(15) -0.0029(14)
C13 0.0484(13) 0.0369(10) 0.0412(10) 0.0062(8) 0.0179(9) 0.0003(9)
C14 0.0465(13) 0.0424(10) 0.0434(11) 0.0009(8) 0.0163(9) 0.0016(9)
C15 0.0458(14) 0.0623(14) 0.0566(13) 0.0017(11) 0.0148(11) -0.0043(11)
C16 0.0605(16) 0.0678(15) 0.0511(14) -0.0022(11) 0.0117(11) -0.0181(12)
C17 0.0804(19) 0.0557(13) 0.0565(14) -0.0129(10) 0.0308(13) -0.0181(13)
C18 0.0590(15) 0.0445(11) 0.0595(13) -0.0037(10) 0.0297(11) -0.0039(10)
C19 0.0386(11) 0.0408(10) 0.0377(10) 0.0001(8) 0.0155(8) 0.0038(8)
C20 0.0385(11) 0.0396(10) 0.0376(10) 0.0016(7) 0.0168(8) 0.0030(8)
C21 0.0432(12) 0.0386(10) 0.0343(10) 0.0020(7) 0.0147(8) 0.0008(8)
C22 0.0489(13) 0.0399(10) 0.0387(10) -0.0004(8) 0.0171(9) 0.0049(9)
C23 0.0440(12) 0.0425(10) 0.0415(11) 0.0055(8) 0.0163(9) 0.0044(9)
C24 0.0558(14) 0.0524(12) 0.0396(11) 0.0064(9) 0.0233(9) 0.0053(10)
C25 0.0535(14) 0.0449(11) 0.0394(10) -0.0008(8) 0.0239(9) 0.0043(9)
C26 0.0573(15) 0.0512(11) 0.0322(10) 0.0047(8) 0.0183(9) 0.0044(10)
C27 0.0573(17) 0.103(2) 0.0757(17) -0.0272(14) 0.0270(13) -0.0013(15)
C28 0.084(2) 0.131(3) 0.106(2) -0.030(2) 0.0535(19) 0.014(2)
C29 0.133(3) 0.090(2) 0.0588(16) -0.0044(15) 0.0475(18) 0.030(2)
C30 0.118(3) 0.0634(15) 0.0383(13) -0.0041(11) 0.0078(14) 0.0117(16)
C31 0.0695(17) 0.0600(13) 0.0388(12) -0.0023(10) 0.0047(11) 0.0040(11)

loop_
_atom_type_symbol
_atom_type_description
_atom_type_scat_dispersion_real
_atom_type_scat_dispersion_imag
_atom_type_scat_source
C C 0.0033 0.0016 'International Tables Vol C Tables 4.2.6.8 and 6.1.1.4'
H H 0.0000 0.0000 'International Tables Vol C Tables 4.2.6.8 and 6.1.1.4'
N N 0.0061 0.0033 'International Tables Vol C Tables 4.2.6.8 and 6.1.1.4'
O O 0.0106 0.0060 'International Tables Vol C Tables 4.2.6.8 and 6.1.1.4'
F F 0.0171 0.0103 'International Tables Vol C Tables 4.2.6.8 and 6.1.1.4'
S S 0.1246 0.1234 'International Tables Vol C Tables 4.2.6.8 and 6.1.1.4'
Cl Cl 0.1484 0.1585 'International Tables Vol C Tables 4.2.6.8 and 6.1.1.4'

loop_
_geom_angle_atom_site_label_1
_geom_angle_atom_site_label_2
_geom_angle_atom_site_label_3
_geom_angle
_geom_angle_site_symmetry_1
_geom_angle_site_symmetry_3
_geom_angle_publ_flag
C5 S1 C21 102.20(8) . . ?
C6 N1 C2 122.19(19) . . ?
C6 N1 H1 120.9(15) . . ?
C2 N1 H1 116.9(15) . . ?
C1 N2 C5 121.73(15) . . ?
C1 N2 C26 117.23(14) . . ?
C5 N2 C26 120.82(15) . . ?
O1 C1 N2 120.78(18) . . ?
O1 C1 C2 122.92(17) . . ?
N2 C1 C2 116.18(16) . . ?
N1 C2 C1 108.83(16) . . ?
N1 C2 C3 113.90(16) . . ?
C1 C2 C3 114.61(15) . . ?
N1 C2 H2 106.3 . . ?
C1 C2 H2 106.3 . . ?
C3 C2 H2 106.3 . . ?
C4 C3 C13 112.38(14) . . ?
C4 C3 C2 109.82(15) . . ?
C13 C3 C2 116.55(15) . . ?
C4 C3 H3 105.7 . . ?
C13 C3 H3 105.7 . . ?
C2 C3 H3 105.7 . . ?
C5 C4 C19 123.35(16) . . ?
C5 C4 C3 120.88(16) . . ?
C19 C4 C3 115.76(15) . . ?
C4 C5 N2 122.23(16) . . ?
C4 C5 S1 126.50(13) . . ?
N2 C5 S1 111.27(13) . . ?
O2 C6 N1 121.0(2) . . ?
O2 C6 C7 121.9(2) . . ?
N1 C6 C7 117.1(2) . . ?
C8 C7 C12 119.0(2) . . ?
C8 C7 C6 122.9(2) . . ?
C12 C7 C6 118.0(2) . . ?
C7 C8 C9 120.6(3) . . ?
C7 C8 H8 119.7 . . ?
C9 C8 H8 119.7 . . ?
C10 C9 C8 120.2(3) . . ?
C10 C9 H9 119.9 . . ?
C8 C9 H9 119.9 . . ?
C11 C10 C9 119.5(3) . . ?
C11 C10 H10 120.2 . . ?
C9 C10 H10 120.2 . . ?
C10 C11 C12 120.7(3) . . ?
C10 C11 H11 119.7 . . ?
C12 C11 H11 119.7 . . ?
C7 C12 C11 120.0(3) . . ?
C7 C12 H12 120.0 . . ?
C11 C12 H12 120.0 . . ?
C14 C13 C18 115.79(19) . . ?
C14 C13 C3 124.90(17) . . ?
C18 C13 C3 119.24(18) . . ?
F1 C14 C15 117.38(19) . . ?
F1 C14 C13 118.22(17) . . ?
C15 C14 C13 124.40(19) . . ?
C14 C15 C16 118.1(2) . . ?
C14 C15 H15 120.9 . . ?
C16 C15 H15 120.9 . . ?
C17 C16 C15 120.0(2) . . ?
C17 C16 H16 120.0 . . ?
C15 C16 H16 120.0 . . ?
C16 C17 C18 120.5(2) . . ?
C16 C17 H17 119.7 . . ?
C18 C17 H17 119.7 . . ?
C17 C18 C13 121.2(2) . . ?
C17 C18 H18 119.4 . . ?
C13 C18 H18 119.4 . . ?
O3 C19 C4 119.97(16) . . ?
O3 C19 C20 119.88(16) . . ?
C4 C19 C20 120.14(15) . . ?
C21 C20 C25 118.15(16) . . ?
C21 C20 C19 123.05(15) . . ?
C25 C20 C19 118.74(16) . . ?
C20 C21 C22 120.74(16) . . ?
C20 C21 S1 124.55(13) . . ?
C22 C21 S1 114.70(13) . . ?
C23 C22 C21 118.67(17) . . ?
C23 C22 H22 120.7 . . ?
C21 C22 H22 120.7 . . ?
C22 C23 C24 122.05(16) . . ?
C22 C23 Cl1 118.55(14) . . ?
C24 C23 Cl1 119.31(14) . . ?
C25 C24 C23 118.47(17) . . ?
C25 C24 H24 120.8 . . ?
C23 C24 H24 120.8 . . ?
C24 C25 C20 121.91(17) . . ?
C24 C25 H25 119.0 . . ?
C20 C25 H25 119.0 . . ?
C27 C26 C31 120.7(2) . . ?
C27 C26 N2 119.87(19) . . ?
C31 C26 N2 119.4(2) . . ?
C26 C27 C28 119.6(2) . . ?
C26 C27 H27 120.2 . . ?
C28 C27 H27 120.2 . . ?
C29 C28 C27 120.1(3) . . ?
C29 C28 H28 120.0 . . ?
C27 C28 H28 120.0 . . ?
C30 C29 C28 120.4(3) . . ?
C30 C29 H29 119.8 . . ?
C28 C29 H29 119.8 . . ?
C29 C30 C31 120.3(2) . . ?
C29 C30 H30 119.9 . . ?
C31 C30 H30 119.9 . . ?
C26 C31 C30 118.8(3) . . ?
C26 C31 H31 120.6 . . ?
C30 C31 H31 120.6 . . ?

loop_
_geom_bond_atom_site_label_1
_geom_bond_atom_site_label_2
_geom_bond_distance
_geom_bond_site_symmetry_2
_geom_bond_publ_flag
Cl1 C23 1.7392(18) . ?
S1 C5 1.7349(19) . ?
S1 C21 1.7402(17) . ?
F1 C14 1.367(2) . ?
O1 C1 1.210(2) . ?
O2 C6 1.216(3) . ?
O3 C19 1.231(2) . ?
N1 C6 1.335(3) . ?
N1 C2 1.445(2) . ?
N1 H1 0.81(2) . ?
N2 C1 1.383(2) . ?
N2 C5 1.414(2) . ?
N2 C26 1.452(2) . ?
C1 C2 1.505(3) . ?
C2 C3 1.539(2) . ?
C2 H2 0.9800 . ?
C3 C4 1.510(2) . ?
C3 C13 1.521(3) . ?
C3 H3 0.9800 . ?
C4 C5 1.355(2) . ?
C4 C19 1.460(2) . ?
C6 C7 1.499(3) . ?
C7 C8 1.362(3) . ?
C7 C12 1.371(3) . ?
C8 C9 1.383(3) . ?
C8 H8 0.9300 . ?
C9 C10 1.359(4) . ?
C9 H9 0.9300 . ?
C10 C11 1.355(5) . ?
C10 H10 0.9300 . ?
C11 C12 1.384(4) . ?
C11 H11 0.9300 . ?
C12 H12 0.9300 . ?
C13 C14 1.375(3) . ?
C13 C18 1.394(3) . ?
C14 C15 1.369(3) . ?
C15 C16 1.381(3) . ?
C15 H15 0.9300 . ?
C16 C17 1.365(3) . ?
C16 H16 0.9300 . ?
C17 C18 1.383(3) . ?
C17 H17 0.9300 . ?
C18 H18 0.9300 . ?
C19 C20 1.476(2) . ?
C20 C21 1.396(2) . ?
C20 C25 1.397(2) . ?
C21 C22 1.399(2) . ?
C22 C23 1.373(2) . ?
C22 H22 0.9300 . ?
C23 C24 1.389(3) . ?
C24 C25 1.371(3) . ?
C24 H24 0.9300 . ?
C25 H25 0.9300 . ?
C26 C27 1.360(3) . ?
C26 C31 1.375(3) . ?
C27 C28 1.379(3) . ?
C27 H27 0.9300 . ?
C28 C29 1.360(4) . ?
C28 H28 0.9300 . ?
C29 C30 1.358(4) . ?
C29 H29 0.9300 . ?
C30 C31 1.385(3) . ?
C30 H30 0.9300 . ?
C31 H31 0.9300 . ?

loop_
_geom_hbond_atom_site_label_D
_geom_hbond_atom_site_label_H
_geom_hbond_atom_site_label_A
_geom_hbond_distance_DH
_geom_hbond_distance_HA
_geom_hbond_distance_DA
_geom_hbond_angle_DHA
_geom_hbond_site_symmetry_A
N1 H1 Cl1 0.81(2) 2.79(2) 3.569(2) 163(2) 4

loop_
_geom_torsion_atom_site_label_1
_geom_torsion_atom_site_label_2
_geom_torsion_atom_site_label_3
_geom_torsion_atom_site_label_4
_geom_torsion
_geom_torsion_site_symmetry_1
_geom_torsion_site_symmetry_2
_geom_torsion_site_symmetry_3
_geom_torsion_site_symmetry_4
_geom_torsion_publ_flag
C5 N2 C1 O1 173.40(18) . . . . ?
C26 N2 C1 O1 -1.2(3) . . . . ?
C5 N2 C1 C2 -10.5(3) . . . . ?
C26 N2 C1 C2 174.85(17) . . . . ?
C6 N1 C2 C1 158.30(19) . . . . ?
C6 N1 C2 C3 -72.5(2) . . . . ?
O1 C1 C2 N1 -18.0(3) . . . . ?
N2 C1 C2 N1 165.95(16) . . . . ?
O1 C1 C2 C3 -146.87(19) . . . . ?
N2 C1 C2 C3 37.1(2) . . . . ?
N1 C2 C3 C4 -169.66(17) . . . . ?
C1 C2 C3 C4 -43.4(2) . . . . ?
N1 C2 C3 C13 -40.4(2) . . . . ?
C1 C2 C3 C13 85.8(2) . . . . ?
C13 C3 C4 C5 -105.0(2) . . . . ?
C2 C3 C4 C5 26.4(2) . . . . ?
C13 C3 C4 C19 75.9(2) . . . . ?
C2 C3 C4 C19 -152.61(16) . . . . ?
C19 C4 C5 N2 178.00(17) . . . . ?
C3 C4 C5 N2 -1.0(3) . . . . ?
C19 C4 C5 S1 -2.9(3) . . . . ?
C3 C4 C5 S1 178.17(14) . . . . ?
C1 N2 C5 C4 -8.5(3) . . . . ?
C26 N2 C5 C4 165.96(18) . . . . ?
C1 N2 C5 S1 172.27(14) . . . . ?
C26 N2 C5 S1 -13.3(2) . . . . ?
C21 S1 C5 C4 -1.1(2) . . . . ?
C21 S1 C5 N2 178.10(13) . . . . ?
C2 N1 C6 O2 -0.2(3) . . . . ?
C2 N1 C6 C7 178.25(17) . . . . ?
O2 C6 C7 C8 -138.1(3) . . . . ?
N1 C6 C7 C8 43.4(3) . . . . ?
O2 C6 C7 C12 40.5(3) . . . . ?
N1 C6 C7 C12 -137.9(2) . . . . ?
C12 C7 C8 C9 -1.5(4) . . . . ?
C6 C7 C8 C9 177.1(3) . . . . ?
C7 C8 C9 C10 1.6(5) . . . . ?
C8 C9 C10 C11 -0.5(5) . . . . ?
C9 C10 C11 C12 -0.7(5) . . . . ?
C8 C7 C12 C11 0.3(4) . . . . ?
C6 C7 C12 C11 -178.3(2) . . . . ?
C10 C11 C12 C7 0.8(5) . . . . ?
C4 C3 C13 C14 58.6(2) . . . . ?
C2 C3 C13 C14 -69.4(2) . . . . ?
C4 C3 C13 C18 -118.26(18) . . . . ?
C2 C3 C13 C18 113.74(19) . . . . ?
C18 C13 C14 F1 -178.20(16) . . . . ?
C3 C13 C14 F1 4.9(3) . . . . ?
C18 C13 C14 C15 2.3(3) . . . . ?
C3 C13 C14 C15 -174.62(18) . . . . ?
F1 C14 C15 C16 178.90(17) . . . . ?
C13 C14 C15 C16 -1.6(3) . . . . ?
C14 C15 C16 C17 -0.5(3) . . . . ?
C15 C16 C17 C18 1.8(3) . . . . ?
C16 C17 C18 C13 -1.0(3) . . . . ?
C14 C13 C18 C17 -1.0(3) . . . . ?
C3 C13 C18 C17 176.15(18) . . . . ?
C5 C4 C19 O3 -176.40(19) . . . . ?
C3 C4 C19 O3 2.6(3) . . . . ?
C5 C4 C19 C20 4.8(3) . . . . ?
C3 C4 C19 C20 -176.19(16) . . . . ?
O3 C19 C20 C21 179.10(18) . . . . ?
C4 C19 C20 C21 -2.1(3) . . . . ?
O3 C19 C20 C25 -3.9(3) . . . . ?
C4 C19 C20 C25 174.94(17) . . . . ?
C25 C20 C21 C22 -0.8(3) . . . . ?
C19 C20 C21 C22 176.27(18) . . . . ?
C25 C20 C21 S1 -179.43(15) . . . . ?
C19 C20 C21 S1 -2.4(3) . . . . ?
C5 S1 C21 C20 3.65(19) . . . . ?
C5 S1 C21 C22 -175.08(15) . . . . ?
C20 C21 C22 C23 0.7(3) . . . . ?
S1 C21 C22 C23 179.44(15) . . . . ?
C21 C22 C23 C24 0.0(3) . . . . ?
C21 C22 C23 Cl1 -176.56(15) . . . . ?
C22 C23 C24 C25 -0.6(3) . . . . ?
Cl1 C23 C24 C25 175.99(16) . . . . ?
C23 C24 C25 C20 0.5(3) . . . . ?
C21 C20 C25 C24 0.2(3) . . . . ?
C19 C20 C25 C24 -176.97(19) . . . . ?
C1 N2 C26 C27 86.8(2) . . . . ?
C5 N2 C26 C27 -87.9(3) . . . . ?
C1 N2 C26 C31 -91.6(2) . . . . ?
C5 N2 C26 C31 93.7(2) . . . . ?
C31 C26 C27 C28 0.4(4) . . . . ?
N2 C26 C27 C28 -178.0(2) . . . . ?
C26 C27 C28 C29 -0.6(5) . . . . ?
C27 C28 C29 C30 -0.2(5) . . . . ?
C28 C29 C30 C31 1.1(4) . . . . ?
C27 C26 C31 C30 0.5(3) . . . . ?
N2 C26 C31 C30 178.94(18) . . . . ?
C29 C30 C31 C26 -1.3(4) . . . . ?
